data_1531291
loop_
_publ_author_name
'Dexpert-Ghys, J.'
'Faucher, M.'
'Caro, P.'

_publ_section_title
;
 Optical and structural investigation of the lanthanum beta-alumina phase
 doped with europium
;
_journal_name_full 'Journal of Solid State Chemistry'
_journal_page_first 193
_journal_page_last 204
_journal_volume 19
_journal_year 1976
_chemical_formula_sum 'Al22.6 La1.4 O36'
_chemical_name_systematic 'La1.4 Al22.6 O36'
_space_group_IT_number 194
_symmetry_space_group_name_Hall '-P 6c 2c'
_symmetry_space_group_name_H-M 'P 63/m m c'
_cell_angle_alpha 90
_cell_angle_beta 90
_cell_angle_gamma 120
_cell_formula_units_Z 1
_cell_length_a 5.56
_cell_length_b 5.56
_cell_length_c 22.001
_cell_volume 589.010
_citation_journal_id_ASTM JSSCBI
_cod_data_source_file Dexpert-Ghys_JSSCBI_1976_1246.cif
_cod_data_source_block Al22.6La1.4O36
_cod_original_cell_volume 589.0099
_cod_database_code 1531291

loop_
_symmetry_equiv_pos_as_xyz
x,y,z
x-y,x,z+1/2
-y,x-y,z
-x,-y,z+1/2
-x+y,-x,z
y,-x+y,z+1/2
-y,-x,-z+1/2
x-y,-y,-z
x,x-y,-z+1/2
y,x,-z
-x+y,y,-z+1/2
-x,-x+y,-z
-x,-y,-z
-x+y,-x,-z-1/2
y,-x+y,-z
x,y,-z-1/2
x-y,x,-z
-y,x-y,-z-1/2
y,x,z-1/2
-x+y,y,z
-x,-x+y,z-1/2
-y,-x,z
x-y,-y,z-1/2
x,x-y,z

loop_
_atom_site_label
_atom_site_type_symbol
_atom_site_fract_x
_atom_site_fract_y
_atom_site_fract_z
_atom_site_occupancy
_atom_site_U_iso_or_equiv
O2 O-2 0.50218 -0.50218 0.14678 1 0.0
La2 La+3 0.71 0.29 0.25 0.12 0.0
Al2 Al+3 0.3333 0.6667 0.02477 1 0.0
O3 O-2 0.6667 0.3333 0.05552 1 0.0
O1 O-2 0.15711 -0.15711 0.05011 1 0.0
Al5 Al+3 0 0 0.25 0.8 0.0
Al4 Al+3 0 0 0 1 0.0
Al1 Al+3 -0.16775 0.16775 0.1063 0.92 0.0
O4 O-2 0 0 0.14253 1 0.0
O6 O-2 0.16667 0.83334 0.25 0.48 0.0
La1 La+3 0.6667 0.3333 0.25 0.34 0.0
O5 O-2 0.3333 0.6667 0.25 0.58 0.0
Al3 Al+3 0.3333 0.6667 0.17555 1 0.0
